data_7203861
loop_
_publ_author_name
'Chantal Brouca-Cabarrecq'
'Alain Mosset'

_publ_section_title
;
 New potential open-framework materials in gallophosphate systems.
 Preparation and crystal structure of
 [NH3(CH2)3NH3]Ga3(PO4)3(OH)2&#x00B7;H2O and
 [NH2(CH2)3NH2]Ga3(PO4)3(H2O)
;
_journal_issue 2
_journal_name_full 'J. Mater. Chem.'
_journal_page_first 445
_journal_page_last 450
_journal_paper_doi 10.1039/a905099j
_journal_volume 10
_journal_year 2000
_chemical_formula_sum 'C3 H16 Ga3 N2 O15 P3'
_chemical_formula_weight 622.25
_chemical_name_systematic
; 
 ? 
;
_space_group_IT_number 61
_symmetry_space_group_name_Hall '-P 2bc 2ac'
_symmetry_space_group_name_H-M 'P c a b'
_atom_sites_solution_hydrogens geom
_atom_sites_solution_primary direct
_atom_sites_solution_secondary difmap
_audit_creation_method SHELXL
_cell_angle_alpha 90.00
_cell_angle_beta 90.00
_cell_angle_gamma 90.00
_cell_formula_units_Z 8
_cell_length_a 10.043(3)
_cell_length_b 15.989(4)
_cell_length_c 18.308(6)
_cell_measurement_temperature 293(2)
_cell_volume 2939.9(15)
_computing_structure_refinement 'SHELXL-96 (Sheldrick, 1996)'
_computing_structure_solution 'SHELXS-96 (Sheldrick, 1990)'
_diffrn_ambient_temperature 293(2)
_diffrn_radiation_monochromator graphite
_diffrn_radiation_source 'fine-focus sealed tube'
_diffrn_radiation_wavelength 0.70930
_diffrn_reflns_av_R_equivalents 0.0000
_diffrn_reflns_av_sigmaI/netI 0.1273
_diffrn_reflns_limit_h_max 14
_diffrn_reflns_limit_h_min 0
_diffrn_reflns_limit_k_max 22
_diffrn_reflns_limit_k_min 0
_diffrn_reflns_limit_l_max 25
_diffrn_reflns_limit_l_min 0
_diffrn_reflns_number 4266
_diffrn_reflns_theta_max 29.89
_diffrn_reflns_theta_min 2.22
_exptl_absorpt_coefficient_mu 5.878
_exptl_crystal_density_diffrn 2.812
_exptl_crystal_F_000 2448
_refine_diff_density_max 1.836
_refine_diff_density_min -1.853
_refine_diff_density_rms 0.304
_refine_ls_extinction_coef 0.00050(11)
_refine_ls_extinction_expression Fc^*^=kFc[1+0.001xFc^2^\l^3^/sin(2\q)]^-1/4^
_refine_ls_extinction_method SHELXL
_refine_ls_goodness_of_fit_all 0.992
_refine_ls_goodness_of_fit_obs 1.197
_refine_ls_matrix_type full
_refine_ls_number_parameters 210
_refine_ls_number_reflns 4266
_refine_ls_number_restraints 0
_refine_ls_restrained_S_all 0.992
_refine_ls_restrained_S_obs 1.197
_refine_ls_R_factor_all 0.1277
_refine_ls_R_factor_obs 0.0436
_refine_ls_shift/esd_max 0.007
_refine_ls_shift/esd_mean 0.001
_refine_ls_structure_factor_coef Fsqd
_refine_ls_weighting_details 'w=1/[\s^2^(Fo^2^)+(0.0775P)^2^+0.0000P] where P=(Fo^2^+2Fc^2^)/3'
_refine_ls_weighting_scheme calc
_refine_ls_wR_factor_all 0.1351
_refine_ls_wR_factor_obs 0.1164
_reflns_number_observed 2269
_reflns_number_total 4266
_reflns_observed_criterion >2sigma(I)
_cod_data_source_file a905099j.txt
_cod_data_source_block shelxl
_cod_depositor_comments
;
The following automatic conversions were performed:

'_refine_ls_weighting_scheme' value 'calc
w=1/[\s^2^(Fo^2^)+(0.0775P)^2^+0.0000P] where P=(Fo^2^+2Fc^2^)/3' was
changed to 'calc'. New tag '_refine_ls_weighting_details' was
created. The value of the new tag was set to
'w=1/[\s^2^(Fo^2^)+(0.0775P)^2^+0.0000P] where P=(Fo^2^+2Fc^2^)/3'.

Automatic conversion script
Id: cif_fix_values 3143 2015-03-26 13:38:13Z robertas 
;
_cod_database_code 7203861

loop_
_symmetry_equiv_pos_as_xyz
'x, y, z'
'-x+1/2, y, z+1/2'
'x+1/2, -y+1/2, z'
'-x, -y+1/2, z+1/2'
'-x, -y, -z'
'x-1/2, -y, -z-1/2'
'-x-1/2, y-1/2, -z'
'x, y-1/2, -z-1/2'

loop_
_atom_site_aniso_label
_atom_site_aniso_U_11
_atom_site_aniso_U_22
_atom_site_aniso_U_33
_atom_site_aniso_U_23
_atom_site_aniso_U_13
_atom_site_aniso_U_12
Ga1 0.0049(3) 0.0096(3) 0.0085(3) -0.0004(2) -0.0009(2) -0.0001(3)
Ga2 0.0058(3) 0.0093(3) 0.0083(3) 0.0000(2) -0.0008(2) 0.0009(3)
Ga3 0.0065(3) 0.0084(3) 0.0093(3) 0.0009(2) -0.0002(2) -0.0010(3)
P1 0.0033(6) 0.0095(7) 0.0086(7) 0.0001(6) -0.0002(5) -0.0002(6)
P2 0.0052(6) 0.0077(7) 0.0087(7) 0.0002(5) 0.0012(6) 0.0000(6)
P3 0.0045(6) 0.0107(7) 0.0076(7) -0.0006(5) 0.0015(5) -0.0012(5)
O1 0.007(2) 0.012(2) 0.0123(19) -0.0025(16) 0.0005(16) 0.0012(17)
O2 0.006(2) 0.016(2) 0.015(2) -0.0015(18) -0.0032(17) -0.0005(18)
O3 0.012(2) 0.013(2) 0.010(2) -0.0009(17) -0.0031(16) 0.0081(18)
O4 0.017(2) 0.014(2) 0.011(2) 0.0059(18) 0.0020(18) 0.001(2)
O5 0.011(2) 0.006(2) 0.013(2) 0.0004(17) -0.0002(17) 0.0033(17)
O6 0.011(2) 0.007(2) 0.017(2) 0.0002(17) -0.0018(18) -0.0052(18)
O7 0.006(2) 0.013(2) 0.019(2) 0.0006(17) 0.0018(17) -0.0043(18)
O8 0.013(2) 0.011(2) 0.009(2) -0.0034(17) 0.0022(17) -0.0024(18)
O9 0.0035(19) 0.019(2) 0.0056(18) 0.0011(17) -0.0010(15) -0.0006(17)
O10 0.0040(19) 0.012(2) 0.0097(19) -0.0017(17) 0.0003(15) -0.0031(17)
O11 0.016(2) 0.010(2) 0.013(2) -0.0013(17) 0.0044(18) -0.0033(19)
O12 0.0034(19) 0.016(2) 0.010(2) -0.0041(17) -0.0018(16) 0.0013(16)
O13 0.011(2) 0.007(2) 0.018(2) -0.0005(17) -0.0022(18) -0.0005(18)
O14 0.008(2) 0.018(2) 0.0070(19) -0.0012(17) -0.0035(15) -0.0052(19)

loop_
_atom_site_label
_atom_site_type_symbol
_atom_site_fract_x
_atom_site_fract_y
_atom_site_fract_z
_atom_site_U_iso_or_equiv
_atom_site_thermal_displace_type
_atom_site_occupancy
_atom_site_calc_flag
_atom_site_refinement_flags
_atom_site_disorder_group
Ga1 Ga 0.34755(6) 0.99491(4) 0.40569(3) 0.00769(15) Uani 1 d . .
Ga2 Ga 0.31552(7) 0.96521(4) 0.21765(4) 0.00779(16) Uani 1 d . .
Ga3 Ga 0.16442(7) 1.14742(4) 0.17452(3) 0.00806(16) Uani 1 d . .
P1 P 0.11577(15) 1.06658(10) 0.31906(8) 0.0071(3) Uani 1 d . .
P2 P 0.33959(15) 0.81904(10) 0.33169(8) 0.0072(3) Uani 1 d . .
P3 P 0.63779(15) 1.01525(10) 0.42420(8) 0.0076(3) Uani 1 d . .
O1 O 0.1470(4) 0.9912(3) 0.2710(2) 0.0104(8) Uani 1 d . .
O2 O -0.0300(4) 1.0635(3) 0.3434(2) 0.0124(9) Uani 1 d . .
O3 O 0.2032(4) 1.0681(3) 0.3885(2) 0.0115(9) Uani 1 d . .
O4 O 0.1417(5) 1.1490(3) 0.2770(2) 0.0138(9) Uani 1 d . .
O5 O 0.3025(4) 0.8490(3) 0.2552(2) 0.0099(9) Uani 1 d . .
O6 O 0.2567(5) 0.7421(3) 0.3526(2) 0.0114(9) Uani 1 d . .
O7 O 0.4884(4) 0.7958(3) 0.3361(2) 0.0126(9) Uani 1 d . .
O8 O 0.3034(4) 0.8834(3) 0.3918(2) 0.0108(9) Uani 1 d . .
O9 O 0.7190(4) 1.0198(3) 0.4948(2) 0.0093(9) Uani 1 d . .
O10 O 0.7075(4) 1.0668(3) 0.3642(2) 0.0087(9) Uani 1 d . .
O11 O 0.6168(5) 0.9232(3) 0.4016(2) 0.0131(9) Uani 1 d . .
O12 O 0.4985(4) 1.0538(3) 0.4366(2) 0.0098(9) Uani 1 d . .
O13 O 0.3293(4) 1.0819(3) 0.1839(2) 0.0119(9) Uani 1 d . .
O14 O 0.4115(4) 0.9972(3) 0.3047(2) 0.0108(9) Uani 1 d . .
OW O 0.5101(7) 0.6780(4) 0.2177(4) 0.0470(17) Uiso 1 d . .
N1 N 0.3321(9) 0.7555(6) 0.1208(5) 0.049(2) Uiso 1 d . .
C2 C 0.4953(11) 0.7722(6) 0.0223(5) 0.042(2) Uiso 1 d . .
C1 C 0.3526(12) 0.7510(8) 0.0417(6) 0.052(3) Uiso 1 d . .
C3 C 0.5147(14) 0.8464(9) -0.0253(8) 0.072(4) Uiso 1 d . .
N21 N 0.4714(11) 0.8563(7) -0.0872(6) 0.014(2) Uiso 0.50 d P .
N22 N 0.4965(15) 0.9333(9) -0.0197(8) 0.031(3) Uiso 0.50 d P .

loop_
_atom_type_symbol
_atom_type_description
_atom_type_scat_dispersion_real
_atom_type_scat_dispersion_imag
_atom_type_scat_source
C C 0.0033 0.0016 'International Tables Vol C Tables 4.2.6.8 and 6.1.1.4'
H H 0.0000 0.0000 'International Tables Vol C Tables 4.2.6.8 and 6.1.1.4'
Ga Ga 0.2307 1.6083 'International Tables Vol C Tables 4.2.6.8 and 6.1.1.4'
P P 0.1023 0.0942 'International Tables Vol C Tables 4.2.6.8 and 6.1.1.4'
O O 0.0106 0.0060 'International Tables Vol C Tables 4.2.6.8 and 6.1.1.4'
N N 0.0061 0.0033 'International Tables Vol C Tables 4.2.6.8 and 6.1.1.4'

loop_
_geom_angle_atom_site_label_1
_geom_angle_atom_site_label_2
_geom_angle_atom_site_label_3
_geom_angle
_geom_angle_site_symmetry_1
_geom_angle_site_symmetry_3
_geom_angle_publ_flag
O8 Ga1 O12 135.9(2) . . ?
O8 Ga1 O3 112.9(2) . . ?
O12 Ga1 O3 111.1(2) . . ?
O8 Ga1 O9 85.98(18) . 5_676 ?
O12 Ga1 O9 93.18(18) . 5_676 ?
O3 Ga1 O9 88.15(18) . 5_676 ?
O8 Ga1 O14 88.10(19) . . ?
O12 Ga1 O14 90.63(18) . . ?
O3 Ga1 O14 94.75(19) . . ?
O9 Ga1 O14 174.05(19) 5_676 . ?
O10 Ga2 O14 175.44(19) 6_576 . ?
O10 Ga2 O2 86.56(18) 6_576 6_676 ?
O14 Ga2 O2 97.86(19) . 6_676 ?
O10 Ga2 O13 92.76(18) 6_576 . ?
O14 Ga2 O13 88.43(19) . . ?
O2 Ga2 O13 89.26(19) 6_676 . ?
O10 Ga2 O5 89.05(19) 6_576 . ?
O14 Ga2 O5 89.70(19) . . ?
O2 Ga2 O5 91.76(19) 6_676 . ?
O13 Ga2 O5 177.98(18) . . ?
O10 Ga2 O1 87.60(18) 6_576 . ?
O14 Ga2 O1 87.98(19) . . ?
O2 Ga2 O1 174.16(18) 6_676 . ?
O13 Ga2 O1 90.92(19) . . ?
O5 Ga2 O1 88.24(18) . . ?
O6 Ga3 O11 115.3(2) 8_566 6_576 ?
O6 Ga3 O4 108.5(2) 8_566 . ?
O11 Ga3 O4 136.2(2) 6_576 . ?
O6 Ga3 O13 92.1(2) 8_566 . ?
O11 Ga3 O13 87.64(19) 6_576 . ?
O4 Ga3 O13 91.24(19) . . ?
O6 Ga3 O7 92.6(2) 8_566 6_576 ?
O11 Ga3 O7 88.57(19) 6_576 6_576 ?
O4 Ga3 O7 89.1(2) . 6_576 ?
O13 Ga3 O7 174.85(19) . 6_576 ?
O1 P1 O2 109.8(3) . . ?
O1 P1 O3 111.7(2) . . ?
O2 P1 O3 107.7(2) . . ?
O1 P1 O4 110.5(3) . . ?
O2 P1 O4 109.5(3) . . ?
O3 P1 O4 107.5(3) . . ?
O5 P2 O6 110.3(3) . . ?
O5 P2 O7 111.1(3) . . ?
O6 P2 O7 108.7(3) . . ?
O5 P2 O8 112.7(3) . . ?
O6 P2 O8 103.2(2) . . ?
O7 P2 O8 110.5(3) . . ?
O9 P3 O10 109.5(2) . . ?
O9 P3 O11 110.2(3) . . ?
O10 P3 O11 112.4(2) . . ?
O9 P3 O12 109.8(2) . . ?
O10 P3 O12 107.6(3) . . ?
O11 P3 O12 107.2(3) . . ?
P1 O1 Ga2 128.4(3) . . ?
P1 O2 Ga2 126.6(3) . 6_576 ?
P1 O3 Ga1 124.3(3) . . ?
P1 O4 Ga3 120.2(3) . . ?
P2 O5 Ga2 126.5(3) . . ?
P2 O6 Ga3 149.9(3) . 8_556 ?
P2 O7 Ga3 138.0(3) . 6_676 ?
P2 O8 Ga1 132.8(3) . . ?
P3 O9 Ga1 126.8(3) . 5_676 ?
P3 O10 Ga2 132.1(3) . 6_676 ?
P3 O11 Ga3 138.2(3) . 6_676 ?
P3 O12 Ga1 119.2(3) . . ?
Ga3 O13 Ga2 118.2(2) . . ?
Ga2 O14 Ga1 127.6(2) . . ?
C3 C2 C1 116.1(10) . . ?
N1 C1 C2 110.7(9) . . ?
N21 C3 N22 83.9(12) . . ?
N21 C3 C2 126.9(13) . . ?
N22 C3 C2 137.0(13) . . ?
C3 N21 N22 52.4(9) . . ?
C3 N22 N21 43.7(8) . . ?

loop_
_geom_bond_atom_site_label_1
_geom_bond_atom_site_label_2
_geom_bond_distance
_geom_bond_site_symmetry_2
_geom_bond_publ_flag
Ga1 O8 1.854(5) . ?
Ga1 O12 1.872(4) . ?
Ga1 O3 1.889(4) . ?
Ga1 O9 1.955(4) 5_676 ?
Ga1 O14 1.958(4) . ?
Ga2 O10 1.920(4) 6_576 ?
Ga2 O14 1.931(4) . ?
Ga2 O2 1.967(4) 6_676 ?
Ga2 O13 1.970(4) . ?
Ga2 O5 1.986(4) . ?
Ga2 O1 1.997(4) . ?
Ga3 O6 1.843(4) 8_566 ?
Ga3 O11 1.857(5) 6_576 ?
Ga3 O4 1.890(4) . ?
Ga3 O13 1.967(5) . ?
Ga3 O7 1.996(4) 6_576 ?
P1 O1 1.526(5) . ?
P1 O2 1.531(5) . ?
P1 O3 1.545(4) . ?
P1 O4 1.548(5) . ?
P2 O5 1.526(5) . ?
P2 O6 1.534(5) . ?
P2 O7 1.542(5) . ?
P2 O8 1.551(4) . ?
P3 O9 1.530(4) . ?
P3 O10 1.541(4) . ?
P3 O11 1.543(5) . ?
P3 O12 1.545(4) . ?
O2 Ga2 1.967(4) 6_576 ?
O6 Ga3 1.843(4) 8_556 ?
O7 Ga3 1.996(4) 6_676 ?
O9 Ga1 1.955(4) 5_676 ?
O10 Ga2 1.920(4) 6_676 ?
O11 Ga3 1.857(4) 6_676 ?
N1 C1 1.465(14) . ?
C2 C3 1.485(17) . ?
C2 C1 1.515(15) . ?
C3 N21 1.225(16) . ?
C3 N22 1.405(19) . ?
N21 N22 1.763(19) . ?
